data_7124775
loop_
_publ_author_name
'Zhang, Yu-Teng'
'Wang, Xin-Long'
'Li, Shuang-Bao'
'Gong, Ya-Ru'
'Song, Bai-Qiao'
'Shao, Kui-Zhan'
'Su, Zhong-Min'

_publ_section_title
;
 Anderson-like alkoxo-polyoxovanadate clusters serving as unprecedented
 second building units to construct metal-organic polyhedra.
;
_journal_issue 62
_journal_name_full 'Chemical communications (Cambridge, England)'
_journal_page_first 9632
_journal_page_last 9635
_journal_paper_doi 10.1039/c6cc04583a
_journal_volume 52
_journal_year 2016
_chemical_formula_moiety 'C84 H108 N6 O100 S4 V24'
_chemical_formula_sum 'C123.5 H250.5 N15.5 O101.5 S4 V24'
_chemical_formula_weight 4927.68
_space_group_crystal_system cubic
_space_group_IT_number 217
_space_group_name_Hall 'I -4 2 3'
_space_group_name_H-M_alt 'I -4 3 m'
_atom_sites_solution_hydrogens geom
_audit_creation_date 2016-06-18
_audit_creation_method
;
Olex2 1.2-beta
(compiled 2016.02.19 svn.r3266 for OlexSys, GUI svn.r5155)
;
_audit_update_record
;
2016-06-21 deposited with the CCDC.
2016-06-24 downloaded from the CCDC.
;
_cell_angle_alpha 90.000(5)
_cell_angle_beta 90.000(5)
_cell_angle_gamma 90.000(5)
_cell_formula_units_Z 2
_cell_length_a 21.841(5)
_cell_length_b 21.841(5)
_cell_length_c 21.841(5)
_cell_measurement_reflns_used 5012
_cell_measurement_temperature 293(2)
_cell_measurement_theta_max 20.477
_cell_measurement_theta_min 2.284
_cell_volume 10419(4)
_computing_cell_refinement 'Bruker SAINT v8.34a'
_computing_data_collection 'Bruker APEX 2'
_computing_data_reduction 'Bruker SAINT v8.34a'
_computing_molecular_graphics 'Olex2 (Dolomanov et al., 2009)'
_computing_publication_material 'Olex2 (Dolomanov et al., 2009)'
_computing_structure_refinement 'ShelXL (Sheldrick, 2015)'
_computing_structure_solution 'Bruker SHELXTL 2014/4'
_diffrn_ambient_temperature 293(2)
_diffrn_measured_fraction_theta_full 1.000
_diffrn_measured_fraction_theta_max 1.000
_diffrn_measurement_device_type 'Bruker Smart Apex II CCD'
_diffrn_measurement_method \w-2\q
_diffrn_radiation_monochromator graphite
_diffrn_radiation_type MoK\a
_diffrn_radiation_wavelength 0.71069
_diffrn_reflns_av_R_equivalents 0.0561
_diffrn_reflns_av_unetI/netI 0.0180
_diffrn_reflns_Laue_measured_fraction_full 1.000
_diffrn_reflns_Laue_measured_fraction_max 1.000
_diffrn_reflns_limit_h_max 24
_diffrn_reflns_limit_h_min -25
_diffrn_reflns_limit_k_max 25
_diffrn_reflns_limit_k_min -25
_diffrn_reflns_limit_l_max 21
_diffrn_reflns_limit_l_min -25
_diffrn_reflns_number 30504
_diffrn_reflns_point_group_measured_fraction_full 1.000
_diffrn_reflns_point_group_measured_fraction_max 1.000
_diffrn_reflns_theta_full 24.985
_diffrn_reflns_theta_max 24.985
_diffrn_reflns_theta_min 1.318
_exptl_absorpt_coefficient_mu 1.154
_exptl_absorpt_correction_T_max 0.822
_exptl_absorpt_correction_T_min 0.776
_exptl_absorpt_correction_type multi-scan
_exptl_absorpt_process_details 'SADABS 2014/4 Bruker AXS Madison WI USA'
_exptl_crystal_colour yellowish-brown
_exptl_crystal_density_diffrn 1.571
_exptl_crystal_description block
_exptl_crystal_F_000 5056
_exptl_crystal_size_max 0.22
_exptl_crystal_size_mid 0.19
_exptl_crystal_size_min 0.17
_refine_diff_density_max 0.252
_refine_diff_density_min -0.175
_refine_diff_density_rms 0.044
_refine_ls_abs_structure_details
;
 Refined as an inversion twin.
;
_refine_ls_abs_structure_Flack 0.47(6)
_refine_ls_extinction_method none
_refine_ls_goodness_of_fit_ref 1.032
_refine_ls_hydrogen_treatment constr
_refine_ls_matrix_type full
_refine_ls_number_parameters 107
_refine_ls_number_reflns 1725
_refine_ls_number_restraints 6
_refine_ls_restrained_S_all 1.059
_refine_ls_R_factor_all 0.0439
_refine_ls_R_factor_gt 0.0372
_refine_ls_shift/su_max 0.001
_refine_ls_shift/su_mean 0.000
_refine_ls_structure_factor_coef Fsqd
_refine_ls_weighting_details 'w=1/[\s^2^(Fo^2^)+(0.0541P)^2^+3.5331P] where P=(Fo^2^+2Fc^2^)/3'
_refine_ls_weighting_scheme calc
_refine_ls_wR_factor_gt 0.0882
_refine_ls_wR_factor_ref 0.0914
_reflns_Friedel_coverage 0.843
_reflns_Friedel_fraction_full 1.000
_reflns_Friedel_fraction_max 1.000
_reflns_number_gt 1521
_reflns_number_total 1725
_reflns_threshold_expression 'I > 2\s(I)'
_cod_data_source_file c6cc04583a2.cif
_cod_data_source_block VMOP-12_sq
_cod_original_cell_volume 10419(7)
_cod_original_formula_sum 'C123.50 H250.50 N15.50 O101.50 S4 V24'
_cod_database_code 7124775
_shelx_space_group_comment
;
The symmetry employed for this shelxl refinement is uniquely defined
by the following loop, which should always be used as a source of
symmetry information in preference to the above space-group names.
They are only intended as comments.
;
_shelx_estimated_absorpt_t_max 0.828
_shelx_estimated_absorpt_t_min 0.785
_olex2_refinement_description
;
1. Twinned data refinement
 Scales: 0.53(6) 0.47(6)
2. Fixed Uiso
 At 1.5 times of:
  All C(H,H,H) groups
3. Uiso/Uaniso restraints and constraints
O6 \\sim C5: within 3.8A with sigma of 0.01 and sigma for terminal atoms of 0.02
4. Others
 Fixed Sof: H4A(0.5) H4B(0.5) H4C(0.5) H6B(0.5) H6A(0.5) H6C(0.5) H5A(0.5)
 H5B(0.5) H5C(0.5) N1(0.25)
5.a Me refined with riding coordinates:
 C4(H4A,H4B,H4C), C6(H6B,H6A,H6C), C5(H5A,H5B,H5C)
;
_platon_squeeze_void_probe_radius 1.20
_shelx_shelxl_version_number 2014/7
_olex2_submission_special_instructions 'No special instructions were received'

loop_
_space_group_symop_operation_xyz
'x, y, z'
'-x, -y, z'
'x, -y, -z'
'-x, y, -z'
'z, x, y'
'y, z, x'
'-z, -x, y'
'-y, z, -x'
'z, -x, -y'
'-y, -z, x'
'-z, x, -y'
'y, -z, -x'
'y, x, z'
'-y, -x, z'
'-y, x, -z'
'y, -x, -z'
'x, z, y'
'z, y, x'
'-x, -z, y'
'z, -y, -x'
'-x, z, -y'
'-z, -y, x'
'x, -z, -y'
'-z, y, -x'
'x+1/2, y+1/2, z+1/2'
'-x+1/2, -y+1/2, z+1/2'
'x+1/2, -y+1/2, -z+1/2'
'-x+1/2, y+1/2, -z+1/2'
'z+1/2, x+1/2, y+1/2'
'y+1/2, z+1/2, x+1/2'
'-z+1/2, -x+1/2, y+1/2'
'-y+1/2, z+1/2, -x+1/2'
'z+1/2, -x+1/2, -y+1/2'
'-y+1/2, -z+1/2, x+1/2'
'-z+1/2, x+1/2, -y+1/2'
'y+1/2, -z+1/2, -x+1/2'
'y+1/2, x+1/2, z+1/2'
'-y+1/2, -x+1/2, z+1/2'
'-y+1/2, x+1/2, -z+1/2'
'y+1/2, -x+1/2, -z+1/2'
'x+1/2, z+1/2, y+1/2'
'z+1/2, y+1/2, x+1/2'
'-x+1/2, -z+1/2, y+1/2'
'z+1/2, -y+1/2, -x+1/2'
'-x+1/2, z+1/2, -y+1/2'
'-z+1/2, -y+1/2, x+1/2'
'x+1/2, -z+1/2, -y+1/2'
'-z+1/2, y+1/2, -x+1/2'

loop_
_atom_site_label
_atom_site_type_symbol
_atom_site_fract_x
_atom_site_fract_y
_atom_site_fract_z
_atom_site_U_iso_or_equiv
_atom_site_adp_type
_atom_site_occupancy
_atom_site_site_symmetry_order
_atom_site_calc_flag
_atom_site_refinement_flags_posn
_atom_site_refinement_flags_adp
_atom_site_refinement_flags_occupancy
V1 V 0.32804(4) 0.22948(4) 0.12103(4) 0.0628(3) Uani 1 1 d . . .
S1 S 0.19070(7) 0.19070(7) 0.19070(7) 0.0425(6) Uani 1 6 d S T P
O3 O 0.2565(2) 0.17894(14) 0.17894(14) 0.0526(11) Uani 1 2 d S T P
O7 O 0.1530(2) 0.1530(2) 0.1530(2) 0.065(2) Uani 1 6 d S T P
O1 O 0.25585(18) 0.25585(18) 0.0737(2) 0.0652(13) Uani 1 2 d S T P
O5 O 0.3735(2) 0.19065(18) 0.19065(18) 0.0654(13) Uani 1 2 d S T P
O6 O 0.30084(16) 0.30084(16) 0.1693(2) 0.0640(13) Uani 1 2 d S TU P
O2 O 0.3838(2) 0.2588(2) 0.0863(2) 0.0995(14) Uani 1 1 d . . .
O4 O 0.3294(2) 0.1485(2) 0.07526(19) 0.0824(12) Uani 1 1 d . . .
C2 C 0.3333(4) 0.0452(3) 0.0452(3) 0.077(2) Uani 1 2 d S T P
C1 C 0.3308(4) 0.0928(3) 0.0928(3) 0.079(2) Uani 1 2 d S T P
C3 C 0.3341(3) 0.0616(4) -0.0164(4) 0.098(2) Uani 1 1 d . . .
C4 C 0.4377(4) 0.1866(5) 0.1866(5) 0.114(4) Uani 1 2 d S T P
H4A H 0.4534 0.2227 0.1672 0.170 Uiso 0.5 1 calc R . .
H4B H 0.4547 0.1830 0.2269 0.170 Uiso 0.5 1 calc R . .
H4C H 0.4486 0.1512 0.1629 0.170 Uiso 0.5 1 calc R . .
C6 C 0.2217(4) 0.2217(4) 0.0295(5) 0.123(4) Uani 1 2 d S T P
H6B H 0.1889 0.2465 0.0140 0.185 Uiso 0.5 1 calc R . .
H6A H 0.2482 0.2100 -0.0036 0.185 Uiso 0.5 1 calc R . .
H6C H 0.2052 0.1857 0.0484 0.185 Uiso 0.5 1 calc R . .
C5 C 0.3374(5) 0.3374(5) 0.2000(9) 0.168(6) Uani 1 2 d S TU P
H5A H 0.3137 0.3687 0.2198 0.251 Uiso 0.5 1 calc R . .
H5B H 0.3592 0.3142 0.2304 0.251 Uiso 0.5 1 calc R . .
H5C H 0.3661 0.3560 0.1724 0.251 Uiso 0.5 1 calc R . .
N1 N 0.3492(11) 0.1229(12) -0.0437(11) 0.093(6) Uani 0.25 1 d . . .

loop_
_atom_site_aniso_label
_atom_site_aniso_U_11
_atom_site_aniso_U_22
_atom_site_aniso_U_33
_atom_site_aniso_U_23
_atom_site_aniso_U_13
_atom_site_aniso_U_12
V1 0.0560(5) 0.0706(6) 0.0618(6) 0.0012(4) 0.0152(4) -0.0021(4)
S1 0.0425(6) 0.0425(6) 0.0425(6) -0.0008(6) -0.0008(6) -0.0008(6)
O3 0.053(3) 0.0522(16) 0.0522(16) -0.004(2) 0.0015(14) 0.0015(14)
O7 0.065(2) 0.065(2) 0.065(2) -0.007(2) -0.007(2) -0.007(2)
O1 0.077(2) 0.077(2) 0.042(2) 0.0034(17) 0.0034(17) 0.000(3)
O5 0.042(3) 0.077(2) 0.077(2) 0.001(3) 0.0014(17) 0.0014(17)
O6 0.0637(18) 0.0637(18) 0.065(3) -0.0040(17) -0.0040(17) -0.015(2)
O2 0.078(3) 0.110(3) 0.110(3) 0.005(3) 0.033(2) -0.007(3)
O4 0.092(3) 0.086(3) 0.069(2) -0.017(2) 0.024(2) 0.012(2)
C2 0.049(4) 0.091(4) 0.091(4) -0.039(5) 0.004(2) 0.004(2)
C1 0.058(5) 0.090(4) 0.090(4) -0.017(5) 0.008(3) 0.008(3)
C3 0.081(5) 0.109(6) 0.103(5) -0.047(5) -0.005(4) 0.011(4)
C4 0.052(5) 0.145(7) 0.145(7) 0.027(8) -0.003(4) -0.003(4)
C6 0.131(6) 0.131(6) 0.108(9) -0.035(5) -0.035(5) 0.007(8)
C5 0.147(7) 0.147(7) 0.209(14) -0.053(8) -0.053(8) -0.021(10)
N1 0.099(16) 0.093(15) 0.087(14) -0.011(13) 0.014(11) 0.007(14)

loop_
_atom_type_symbol
_atom_type_description
_atom_type_scat_dispersion_real
_atom_type_scat_dispersion_imag
_atom_type_scat_source
C C 0.0033 0.0016 'International Tables Vol C Tables 4.2.6.8 and 6.1.1.4'
O O 0.0106 0.0060 'International Tables Vol C Tables 4.2.6.8 and 6.1.1.4'
V V 0.3005 0.5294 'International Tables Vol C Tables 4.2.6.8 and 6.1.1.4'
S S 0.1246 0.1234 'International Tables Vol C Tables 4.2.6.8 and 6.1.1.4'
N N 0.0061 0.0033 'International Tables Vol C Tables 4.2.6.8 and 6.1.1.4'
H H 0.0000 0.0000 'International Tables Vol C Tables 4.2.6.8 and 6.1.1.4'

loop_
_geom_angle_atom_site_label_1
_geom_angle_atom_site_label_2
_geom_angle_atom_site_label_3
_geom_angle
_geom_angle_site_symmetry_1
_geom_angle_site_symmetry_3
O3 V1 V1 81.86(9) . 13
O1 V1 V1 39.45(12) . 13
O1 V1 O3 83.38(17) . .
O1 V1 O5 156.57(19) . .
O1 V1 O4 90.43(19) . .
O5 V1 V1 130.49(16) . 13
O5 V1 O3 73.47(15) . .
O5 V1 O4 89.9(2) . .
O6 V1 V1 39.51(12) . 13
O6 V1 O3 83.13(18) . .
O6 V1 O1 78.96(16) . .
O6 V1 O5 94.5(2) . .
O6 V1 O4 162.69(19) . .
O2 V1 V1 105.1(2) . 13
O2 V1 O3 172.1(2) . .
O2 V1 O1 104.4(2) . .
O2 V1 O5 98.9(2) . .
O2 V1 O6 99.8(2) . .
O2 V1 O4 96.1(2) . .
O4 V1 V1 128.71(14) . 13
O4 V1 O3 82.08(16) . .
O3 S1 O3 107.8(2) . 5
O3 S1 O3 107.8(2) . 6
O3 S1 O3 107.8(2) 6 5
O7 S1 O3 111.07(18) . 5
O7 S1 O3 111.07(19) . 6
O7 S1 O3 111.07(18) . .
V1 O3 V1 93.80(17) 17 .
S1 O3 V1 132.29(10) . .
S1 O3 V1 132.29(10) . 17
V1 O1 V1 101.1(2) . 13
C6 O1 V1 128.23(17) . .
C6 O1 V1 128.23(17) . 13
V1 O5 V1 113.4(2) 17 .
C4 O5 V1 118.2(2) . .
C4 O5 V1 118.2(2) . 17
V1 O6 V1 101.0(2) . 13
C5 O6 V1 124.8(3) . .
C5 O6 V1 124.8(3) . 13
C1 O4 V1 133.1(5) . .
C3 C2 C1 120.2(4) . .
C3 C2 C1 120.2(4) 17 .
C3 C2 C3 119.7(8) 17 .
O4 C1 O4 124.8(9) 17 .
O4 C1 C2 117.6(4) 17 .
O4 C1 C2 117.6(4) . .
C2 C3 C3 120.2(4) . 23
C2 C3 N1 128.0(10) . .
C3 C3 N1 110.4(9) 23 .
O5 C4 H4A 109.5 . .
O5 C4 H4B 109.5 . .
O5 C4 H4C 109.5 . .
H4A C4 H4B 109.5 . .
H4A C4 H4C 109.5 . .
H4B C4 H4C 109.5 . .
O1 C6 H6B 109.5 . .
O1 C6 H6A 109.5 . .
O1 C6 H6C 109.5 . .
H6B C6 H6A 109.5 . .
H6B C6 H6C 109.5 . .
H6A C6 H6C 109.5 . .
O6 C5 H5A 109.5 . .
O6 C5 H5B 109.5 . .
O6 C5 H5C 109.5 . .
H5A C5 H5B 109.5 . .
H5A C5 H5C 109.5 . .
H5B C5 H5C 109.5 . .

loop_
_geom_bond_atom_site_label_1
_geom_bond_atom_site_label_2
_geom_bond_distance
_geom_bond_site_symmetry_2
V1 V1 3.044(2) 13
V1 O3 2.294(3) .
V1 O1 1.971(3) .
V1 O5 2.004(3) .
V1 O6 1.973(3) .
V1 O2 1.571(4) .
V1 O4 2.031(4) .
S1 O3 1.482(5) 6
S1 O3 1.482(5) 5
S1 O3 1.482(5) .
S1 O7 1.427(9) .
O3 V1 2.294(3) 17
O1 V1 1.971(3) 13
O1 C6 1.429(11) .
O5 V1 2.004(3) 17
O5 C4 1.407(11) .
O6 V1 1.973(3) 13
O6 C5 1.314(13) .
O4 C1 1.277(5) .
C2 C1 1.469(12) .
C2 C3 1.393(9) .
C2 C3 1.393(9) 17
C1 O4 1.277(5) 17
C3 C3 1.396(12) 23
C3 N1 1.50(3) .
C4 H4A 0.9600 .
C4 H4B 0.9600 .
C4 H4C 0.9600 .
C6 H6B 0.9600 .
C6 H6A 0.9600 .
C6 H6C 0.9600 .
C5 H5A 0.9600 .
C5 H5B 0.9600 .
C5 H5C 0.9600 .

loop_
_platon_squeeze_void_nr
_platon_squeeze_void_average_x
_platon_squeeze_void_average_y
_platon_squeeze_void_average_z
_platon_squeeze_void_volume
_platon_squeeze_void_count_electrons
_platon_squeeze_void_content
1 0.000 0.000 0.000 872 274 ' '
2 -0.135 -0.120 0.419 1759 384 ' '
3 0.500 0.500 0.500 872 274 ' '

loop_
_twin_individual_id
_twin_individual_mass_fraction_refined
1 0.53(6)
2 0.47(6)
